data_2208215
loop_
_publ_author_name
'Gang Li'
'Handong Yin'
'Min Hong'
'Daqi Wang'

_publ_section_title
;
 Di-\m~2~-chloro-dichlorooctakis(2-fluorobenzyl)di-\m~3~-oxo-tetratin(IV)
 dihydrate
;
_journal_coeditor_code XU6073
_journal_issue 2
_journal_name_full 'Acta Crystallographica Section E'
_journal_page_first m371
_journal_page_last m372
_journal_paper_doi 10.1107/S1600536806000407
_journal_volume 62
_journal_year 2006
_chemical_formula_iupac '[Sn4 (C7 H6 F)8 Cl4 O2], 2H2 O'
_chemical_formula_moiety 'C56 H48 Cl4 F8 O2 Sn4, 2H2 O'
_chemical_formula_sum 'C56 H52 Cl4 F8 O4 Sn4'
_chemical_formula_weight 1557.54
_chemical_name_systematic
;
Di-\m~2~-chloro-dichlorooctakis(2-fluorobenzyl)di-\m~3~-oxo-tetratin(IV)
dihydrate
;
_space_group_IT_number 2
_symmetry_cell_setting triclinic
_symmetry_space_group_name_Hall '-P 1'
_symmetry_space_group_name_H-M 'P -1'
_atom_sites_solution_hydrogens geom
_atom_sites_solution_primary direct
_atom_sites_solution_secondary difmap
_audit_creation_method SHELXL-97
_cell_angle_alpha 104.983(2)
_cell_angle_beta 107.084(2)
_cell_angle_gamma 91.115(2)
_cell_formula_units_Z 1
_cell_length_a 10.6243(17)
_cell_length_b 10.8750(18)
_cell_length_c 14.157(2)
_cell_measurement_reflns_used 5183
_cell_measurement_temperature 273(2)
_cell_measurement_theta_max 25.0
_cell_measurement_theta_min 2.7
_cell_volume 1502.3(4)
_computing_cell_refinement 'SAINT (Siemens, 1996)'
_computing_data_collection 'SMART (Siemens, 1996)'
_computing_data_reduction SAINT
_computing_molecular_graphics 'SHELXTL (Sheldrick, 1997b)'
_computing_publication_material SHELXTL
_computing_structure_refinement 'SHELXL97 (Sheldrick, 1997a)'
_computing_structure_solution 'SHELXS97 (Sheldrick, 1997a)'
_diffrn_ambient_temperature 273(2)
_diffrn_measured_fraction_theta_full 0.98
_diffrn_measured_fraction_theta_max 0.98
_diffrn_measurement_device_type 'Bruker SMART CCD area-detector'
_diffrn_measurement_method '\f and \w'
_diffrn_radiation_monochromator graphite
_diffrn_radiation_source 'fine-focus sealed tube'
_diffrn_radiation_type MoK\a
_diffrn_radiation_wavelength 0.71073
_diffrn_reflns_av_R_equivalents 0.014
_diffrn_reflns_av_sigmaI/netI 0.029
_diffrn_reflns_limit_h_max 12
_diffrn_reflns_limit_h_min -12
_diffrn_reflns_limit_k_max 12
_diffrn_reflns_limit_k_min -8
_diffrn_reflns_limit_l_max 16
_diffrn_reflns_limit_l_min -16
_diffrn_reflns_number 7857
_diffrn_reflns_theta_full 25.0
_diffrn_reflns_theta_max 25.0
_diffrn_reflns_theta_min 2.1
_diffrn_standards_interval_count 0
_diffrn_standards_interval_time 0
_diffrn_standards_number 0
_exptl_absorpt_coefficient_mu 1.889
_exptl_absorpt_correction_T_max 0.546
_exptl_absorpt_correction_T_min 0.480
_exptl_absorpt_correction_type multi-scan
_exptl_absorpt_process_details '(SADABS; Sheldrick, 1996)'
_exptl_crystal_colour colourless
_exptl_crystal_density_diffrn 1.722
_exptl_crystal_density_method 'not measured'
_exptl_crystal_description block
_exptl_crystal_F_000 760
_exptl_crystal_size_max 0.41
_exptl_crystal_size_mid 0.37
_exptl_crystal_size_min 0.32
_refine_diff_density_max 0.62
_refine_diff_density_min -0.38
_refine_ls_extinction_method none
_refine_ls_goodness_of_fit_ref 1.066
_refine_ls_hydrogen_treatment constr
_refine_ls_matrix_type full
_refine_ls_number_parameters 393
_refine_ls_number_reflns 5182
_refine_ls_number_restraints 34
_refine_ls_restrained_S_all 1.097
_refine_ls_R_factor_all 0.037
_refine_ls_R_factor_gt 0.027
_refine_ls_shift/su_max 0.001
_refine_ls_shift/su_mean 0.000
_refine_ls_structure_factor_coef Fsqd
_refine_ls_weighting_details 'calc w = 1/[\s^2^(Fo^2^)+(0.0324P)^2^+1.4097P] where P = (Fo^2^+2Fc^2^)/3'
_refine_ls_weighting_scheme calc
_refine_ls_wR_factor_gt 0.064
_refine_ls_wR_factor_ref 0.071
_reflns_number_gt 4257
_reflns_number_total 5182
_reflns_threshold_expression I>2\s(I)
_cod_data_source_file xu6073.cif
_cod_data_source_block I
_cod_depositor_comments
;
The following automatic conversions were performed:
'_symmetry_cell_setting' value 'Triclinic' changed to 'triclinic'
according to '/home/saulius/struct/CIF-dictionaries/cif_core.dic'
dictionary named 'cif_core.dic' version 2.4.1 from 2010-06-29.

Automatic conversion script
Id: cif_fix_enum 1527 2010-12-29 10:47:43Z saulius 

The following automatic conversions were performed:

'_symmetry_cell_setting' value 'Triclinic' changed to 'triclinic'
according to /home/saulius/struct/CIF-dictionaries/cif_core.dic
dictionary named 'cif_core.dic' version 2.4.1 from 2010-06-29.

Automatic conversion script
Id: cif_fix_values 1715 2011-07-08 13:25:40Z adriana 
;
_cod_database_code 2208215
_cod_database_fobs_code 2208215

loop_
_symmetry_equiv_pos_as_xyz
'x, y, z'
'-x, -y, -z'

loop_
_atom_site_label
_atom_site_fract_x
_atom_site_fract_y
_atom_site_fract_z
_atom_site_U_iso_or_equiv
_atom_site_adp_type
_atom_site_calc_flag
_atom_site_refinement_flags
_atom_site_occupancy
_atom_site_disorder_assembly
_atom_site_disorder_group
_atom_site_type_symbol
Sn1 0.65679(3) 0.35797(3) 0.33972(2) 0.03337(9) Uani d . 1 . . Sn
Sn2 0.35408(2) 0.48810(2) 0.408121(19) 0.02968(9) Uani d . 1 . . Sn
Cl1 0.46152(11) 0.32122(11) 0.19276(8) 0.0478(3) Uani d . 1 . . Cl
Cl2 0.15626(10) 0.57782(11) 0.46275(8) 0.0419(2) Uani d . 1 . . Cl
F1 0.7968(6) 0.0706(6) 0.1948(5) 0.112(3) Uani d PU 0.717(11) A 1 F
F2 0.8888(6) 0.3204(5) 0.2024(5) 0.116(2) Uani d PD 0.813(10) B 2 F
F3 0.4385(3) 0.1730(3) 0.4654(3) 0.0698(12) Uani d P 0.914(8) C 3 F
F4 0.1341(3) 0.4973(3) 0.1847(3) 0.0726(13) Uani d P 0.912(9) D 4 F
F1' 0.4449(14) 0.0472(14) 0.2954(12) 0.106(7) Uani d P 0.283(11) A 5 F
F2' 0.6180(16) 0.6329(16) 0.2060(13) 0.066(7) Uani d P 0.187(10) B 6 F
F3' 0.006(2) 0.280(3) 0.3909(15) 0.041(10) Uani d PDU 0.086(8) C 7 F
F4' 0.349(3) 0.871(3) 0.414(3) 0.074(15) Uani d P 0.088(9) D 8 F
O1 0.5577(2) 0.4460(3) 0.43605(19) 0.0316(6) Uani d . 1 . . O
O2 0.1091(8) 0.1331(11) 0.0528(7) 0.105(3) Uani d PU 0.54 . . O
H1 0.1347 0.0593 0.0588 0.126 Uiso d RD 1 . . H
H2 0.0278 0.1144 0.0495 0.126 Uiso d RD 1 . . H
O2' 0.0776(12) 0.0712(13) 0.0807(10) 0.125(5) Uani d PDU 0.46 . . O
C1 0.6854(5) 0.1653(4) 0.3467(4) 0.0528(12) Uani d . 1 . . C
H1A 0.7798 0.1576 0.3660 0.063 Uiso calc R 1 . . H
H1B 0.6541 0.1512 0.4012 0.063 Uiso calc R 1 . . H
C2 0.6199(5) 0.0617(4) 0.2514(4) 0.0524(12) Uani d . 1 A . C
C3 0.6795(7) 0.0160(6) 0.1766(5) 0.0767(17) Uani d . 1 . . C
H3 0.7639 0.0526 0.1865 0.092 Uiso calc PR 0.283(11) A 5 H
C4 0.6207(10) -0.0812(6) 0.0878(5) 0.100(2) Uani d . 1 A . C
H4 0.6651 -0.1088 0.0397 0.119 Uiso calc R 1 . . H
C5 0.4973(9) -0.1360(7) 0.0715(5) 0.094(2) Uani d . 1 . . C
H5 0.4563 -0.2010 0.0119 0.113 Uiso calc R 1 A . H
C6 0.4339(7) -0.0950(6) 0.1435(6) 0.088(2) Uani d . 1 A . C
H6 0.3501 -0.1333 0.1330 0.106 Uiso calc R 1 . . H
C7 0.4936(6) 0.0040(5) 0.2324(5) 0.0698(15) Uani d . 1 . . C
H7 0.4482 0.0318 0.2798 0.084 Uiso calc PR 0.717(11) A 1 H
C8 0.7736(5) 0.4980(5) 0.3112(4) 0.0567(13) Uani d . 1 . . C
H8A 0.7511 0.5822 0.3408 0.068 Uiso calc R 1 . . H
H8B 0.8661 0.4939 0.3462 0.068 Uiso calc R 1 . . H
C9 0.7564(5) 0.4827(5) 0.2006(3) 0.0469(11) Uani d . 1 B . C
C10 0.8156(6) 0.3941(6) 0.1463(4) 0.0663(15) Uani d . 1 . . C
H10 0.8679 0.3411 0.1797 0.080 Uiso calc PR 0.187(10) B 6 H
C11 0.8020(8) 0.3786(7) 0.0424(6) 0.097(2) Uani d . 1 B . C
H11 0.8436 0.3168 0.0071 0.116 Uiso calc R 1 . . H
C12 0.7246(9) 0.4583(9) -0.0053(5) 0.097(2) Uani d U 1 . . C
H12 0.7135 0.4501 -0.0743 0.116 Uiso calc R 1 B . H
C13 0.6659(7) 0.5457(9) 0.0443(6) 0.095(3) Uani d . 1 B . C
H13 0.6148 0.5989 0.0103 0.115 Uiso calc R 1 . . H
C14 0.6794(5) 0.5595(7) 0.1467(5) 0.0716(17) Uani d . 1 . . C
H14 0.6361 0.6213 0.1803 0.086 Uiso calc PR 0.813(10) B 2 H
C15 0.2532(4) 0.2977(4) 0.3494(3) 0.0415(10) Uani d . 1 . . C
H15A 0.1695 0.2990 0.2984 0.050 Uiso calc R 1 . . H
H15B 0.3058 0.2421 0.3147 0.050 Uiso calc R 1 . . H
C16 0.2263(4) 0.2411(4) 0.4273(3) 0.0385(10) Uani d . 1 C . C
C17 0.3206(4) 0.1812(4) 0.4851(4) 0.0458(11) Uani d . 1 . . C
H17 0.4022 0.1768 0.4733 0.055 Uiso calc PR 0.086(8) C 7 H
C18 0.3021(5) 0.1277(5) 0.5587(4) 0.0584(13) Uani d . 1 C . C
H18 0.3699 0.0903 0.5962 0.070 Uiso calc R 1 . . H
C19 0.1814(6) 0.1308(5) 0.5757(4) 0.0605(14) Uani d . 1 . . C
H19 0.1658 0.0938 0.6240 0.073 Uiso calc R 1 C . H
C20 0.0844(5) 0.1886(5) 0.5210(4) 0.0570(13) Uani d . 1 C . C
H20 0.0027 0.1916 0.5327 0.068 Uiso calc R 1 . . H
C21 0.1065(5) 0.2424(4) 0.4483(4) 0.0490(11) Uani d D 1 . . C
H21 0.0387 0.2811 0.4121 0.059 Uiso calc PR 0.914(8) C 3 H
C22 0.3690(4) 0.6216(4) 0.3229(3) 0.0414(10) Uani d . 1 . . C
H22A 0.4431 0.6854 0.3642 0.050 Uiso calc R 1 . . H
H22B 0.3895 0.5762 0.2615 0.050 Uiso calc R 1 . . H
C23 0.2501(4) 0.6893(4) 0.2913(3) 0.0377(10) Uani d . 1 D . C
C24 0.1350(5) 0.6258(4) 0.2204(4) 0.0463(11) Uani d . 1 . . C
H24 0.1319 0.5377 0.1940 0.056 Uiso calc PR 0.088(9) D 8 H
C25 0.0231(5) 0.6837(6) 0.1854(4) 0.0625(14) Uani d . 1 D . C
H25 -0.0517 0.6368 0.1349 0.075 Uiso calc R 1 . . H
C26 0.0256(6) 0.8134(6) 0.2276(5) 0.0728(17) Uani d . 1 . . C
H26 -0.0489 0.8548 0.2062 0.087 Uiso calc R 1 D . H
C27 0.1355(6) 0.8807(5) 0.2999(5) 0.0767(17) Uani d . 1 D . C
H27 0.1363 0.9681 0.3279 0.092 Uiso calc R 1 . . H
C28 0.2479(6) 0.8196(5) 0.3329(4) 0.0587(13) Uani d . 1 . . C
H28 0.3224 0.8669 0.3836 0.070 Uiso calc PR 0.912(9) D 4 H

loop_
_atom_site_aniso_label
_atom_site_aniso_U_11
_atom_site_aniso_U_22
_atom_site_aniso_U_33
_atom_site_aniso_U_12
_atom_site_aniso_U_13
_atom_site_aniso_U_23
Sn1 0.03693(17) 0.03479(16) 0.03168(16) 0.00631(12) 0.01549(13) 0.00900(12)
Sn2 0.02960(15) 0.03264(16) 0.02651(15) 0.00359(11) 0.00658(11) 0.01006(11)
Cl1 0.0478(6) 0.0557(7) 0.0344(6) 0.0036(5) 0.0066(5) 0.0101(5)
Cl2 0.0333(5) 0.0541(6) 0.0395(6) 0.0112(5) 0.0116(5) 0.0139(5)
F1 0.109(5) 0.100(4) 0.129(5) -0.020(3) 0.074(4) -0.008(3)
F2 0.151(5) 0.082(4) 0.146(5) 0.043(3) 0.073(4) 0.049(3)
F3 0.050(2) 0.085(3) 0.082(3) 0.0147(17) 0.0246(18) 0.030(2)
F4 0.072(2) 0.046(2) 0.081(3) -0.0030(16) 0.0048(19) 0.0080(17)
F1' 0.101(11) 0.103(11) 0.122(13) -0.004(8) 0.078(10) -0.005(9)
F2' 0.066(11) 0.067(11) 0.081(13) 0.023(8) 0.036(9) 0.028(9)
F3' 0.026(12) 0.048(13) 0.050(13) 0.011(8) 0.007(8) 0.018(8)
F4' 0.035(19) 0.05(2) 0.09(3) 0.013(14) -0.013(17) -0.025(18)
O1 0.0261(14) 0.0428(16) 0.0255(14) 0.0071(12) 0.0079(11) 0.0084(12)
O2 0.079(5) 0.162(8) 0.072(5) -0.005(5) 0.040(4) 0.010(5)
O2' 0.141(9) 0.125(8) 0.099(8) -0.011(7) 0.027(6) 0.027(6)
C1 0.062(3) 0.040(3) 0.047(3) 0.013(2) 0.006(2) 0.010(2)
C2 0.070(3) 0.033(2) 0.053(3) 0.017(2) 0.016(3) 0.012(2)
C3 0.096(5) 0.058(4) 0.083(4) 0.010(3) 0.042(4) 0.014(3)
C4 0.159(8) 0.066(4) 0.076(5) 0.007(5) 0.064(5) -0.008(4)
C5 0.126(7) 0.071(4) 0.063(4) -0.007(4) 0.015(4) -0.002(3)
C6 0.086(5) 0.061(4) 0.088(5) -0.008(3) 0.000(4) 0.002(4)
C7 0.075(4) 0.051(3) 0.074(4) 0.006(3) 0.018(3) 0.005(3)
C8 0.059(3) 0.067(3) 0.042(3) -0.018(3) 0.013(2) 0.016(2)
C9 0.046(3) 0.059(3) 0.041(3) -0.009(2) 0.016(2) 0.020(2)
C10 0.071(4) 0.065(4) 0.062(4) -0.010(3) 0.023(3) 0.014(3)
C11 0.116(6) 0.092(5) 0.077(5) -0.032(5) 0.059(5) -0.018(4)
C12 0.097(5) 0.136(6) 0.053(4) -0.033(5) 0.021(4) 0.025(4)
C13 0.063(4) 0.157(8) 0.074(5) -0.016(4) -0.003(4) 0.074(5)
C14 0.047(3) 0.103(5) 0.077(4) 0.001(3) 0.021(3) 0.045(4)
C15 0.040(2) 0.042(2) 0.035(2) -0.0047(19) 0.0094(19) 0.0021(19)
C16 0.037(2) 0.032(2) 0.042(2) -0.0012(18) 0.0097(19) 0.0057(19)
C17 0.041(3) 0.040(2) 0.054(3) 0.002(2) 0.014(2) 0.009(2)
C18 0.063(3) 0.053(3) 0.062(3) 0.012(3) 0.015(3) 0.026(3)
C19 0.077(4) 0.052(3) 0.066(3) 0.002(3) 0.032(3) 0.028(3)
C20 0.055(3) 0.053(3) 0.077(4) 0.001(2) 0.036(3) 0.023(3)
C21 0.045(3) 0.045(3) 0.064(3) 0.012(2) 0.020(2) 0.024(2)
C22 0.038(2) 0.048(3) 0.047(3) 0.004(2) 0.015(2) 0.025(2)
C23 0.043(2) 0.037(2) 0.040(2) 0.0052(19) 0.013(2) 0.0211(19)
C24 0.046(3) 0.040(3) 0.053(3) 0.003(2) 0.012(2) 0.018(2)
C25 0.043(3) 0.074(4) 0.068(4) 0.001(3) 0.005(3) 0.031(3)
C26 0.059(4) 0.075(4) 0.095(5) 0.029(3) 0.020(3) 0.044(4)
C27 0.084(4) 0.045(3) 0.094(5) 0.023(3) 0.016(4) 0.020(3)
C28 0.067(3) 0.046(3) 0.056(3) 0.006(3) 0.009(3) 0.012(2)

loop_
_atom_type_symbol
_atom_type_description
_atom_type_scat_dispersion_real
_atom_type_scat_dispersion_imag
_atom_type_scat_source
C C 0.0033 0.0016 'International Tables Vol C Tables 4.2.6.8 and 6.1.1.4'
H H 0.0000 0.0000 'International Tables Vol C Tables 4.2.6.8 and 6.1.1.4'
O O 0.0106 0.0060 'International Tables Vol C Tables 4.2.6.8 and 6.1.1.4'
Sn Sn -0.6537 1.4246 'International Tables Vol C Tables 4.2.6.8 and 6.1.1.4'
Cl Cl 0.1484 0.1585 'International Tables Vol C Tables 4.2.6.8 and 6.1.1.4'
F F 0.0171 0.0103 'International Tables Vol C Tables 4.2.6.8 and 6.1.1.4'

loop_
_geom_angle_atom_site_label_1
_geom_angle_atom_site_label_2
_geom_angle_atom_site_label_3
_geom_angle_site_symmetry_1
_geom_angle_site_symmetry_3
_geom_angle
_geom_angle_publ_flag
O1 Sn1 C8 . . 109.63(17) y
O1 Sn1 C1 . . 111.86(16) y
C8 Sn1 C1 . . 132.0(2) y
O1 Sn1 Cl1 . . 91.90(8) y
C8 Sn1 Cl1 . . 101.02(14) y
C1 Sn1 Cl1 . . 100.62(13) y
O1 Sn1 Cl2 . 2_666 74.74(7) y
C8 Sn1 Cl2 . 2_666 85.12(13) y
C1 Sn1 Cl2 . 2_666 83.51(13) y
Cl1 Sn1 Cl2 . 2_666 166.57(4) y
O1 Sn2 C22 2_666 . 115.25(15) y
O1 Sn2 C15 2_666 . 117.14(14) y
C22 Sn2 C15 . . 127.58(17) y
O1 Sn2 O1 2_666 . 73.92(11) y
C22 Sn2 O1 . . 94.98(13) y
C15 Sn2 O1 . . 100.59(14) y
O1 Sn2 Cl2 2_666 . 80.21(7) y
C22 Sn2 Cl2 . . 95.83(12) y
C15 Sn2 Cl2 . . 91.25(12) y
O1 Sn2 Cl2 . . 154.13(7) y
Sn2 Cl2 Sn1 . 2_666 82.79(3) y
Sn1 O1 Sn2 . 2_666 122.25(12) y
Sn1 O1 Sn2 . . 131.65(12) y
Sn2 O1 Sn2 2_666 . 106.08(10) y
O2' O2 H1 . . 48.5 ?
O2' O2 H2 . . 53.0 ?
H1 O2 H2 . . 95.2 ?
O2 O2' H1 . . 59.2 ?
O2 O2' H2 . . 57.5 ?
H1 O2' H2 . . 108.4 ?
C2 C1 Sn1 . . 116.7(3) ?
C2 C1 H1A . . 108.1 ?
Sn1 C1 H1A . . 108.1 ?
C2 C1 H1B . . 108.1 ?
Sn1 C1 H1B . . 108.1 ?
H1A C1 H1B . . 107.3 ?
C3 C2 C7 . . 115.7(5) ?
C3 C2 C1 . . 122.7(5) ?
C7 C2 C1 . . 121.6(5) ?
F1 C3 C2 . . 115.3(6) ?
F1 C3 C4 . . 121.1(7) ?
C2 C3 C4 . . 123.6(7) ?
C2 C3 H3 . . 118.2 ?
C4 C3 H3 . . 118.2 ?
C5 C4 C3 . . 119.3(7) ?
C5 C4 H4 . . 120.3 ?
C3 C4 H4 . . 120.3 ?
C4 C5 C6 . . 119.5(6) ?
C4 C5 H5 . . 120.2 ?
C6 C5 H5 . . 120.2 ?
C5 C6 C7 . . 120.7(7) ?
C5 C6 H6 . . 119.7 ?
C7 C6 H6 . . 119.7 ?
F1' C7 C2 . . 113.9(9) ?
F1' C7 C6 . . 125.0(10) ?
C2 C7 C6 . . 121.1(6) ?
C2 C7 H7 . . 119.4 ?
C6 C7 H7 . . 119.4 ?
C9 C8 Sn1 . . 114.4(3) ?
C9 C8 H8A . . 108.7 ?
Sn1 C8 H8A . . 108.7 ?
C9 C8 H8B . . 108.7 ?
Sn1 C8 H8B . . 108.7 ?
H8A C8 H8B . . 107.6 ?
C10 C9 C14 . . 115.9(5) ?
C10 C9 C8 . . 122.2(5) ?
C14 C9 C8 . . 121.9(5) ?
C9 C10 F2 . . 113.6(5) ?
C9 C10 C11 . . 123.3(6) ?
F2 C10 C11 . . 123.1(7) ?
C9 C10 H10 . . 118.3 ?
C11 C10 H10 . . 118.3 ?
C12 C11 C10 . . 117.3(7) ?
C12 C11 H11 . . 121.4 ?
C10 C11 H11 . . 121.4 ?
C13 C12 C11 . . 121.6(7) ?
C13 C12 H12 . . 119.2 ?
C11 C12 H12 . . 119.2 ?
C12 C13 C14 . . 120.6(7) ?
C12 C13 H13 . . 119.7 ?
C14 C13 H13 . . 119.7 ?
F2' C14 C13 . . 129.0(9) ?
F2' C14 C9 . . 109.4(8) ?
C13 C14 C9 . . 121.3(7) ?
C13 C14 H14 . . 119.3 ?
C9 C14 H14 . . 119.3 ?
C16 C15 Sn2 . . 115.5(3) ?
C16 C15 H15A . . 108.4 ?
Sn2 C15 H15A . . 108.4 ?
C16 C15 H15B . . 108.4 ?
Sn2 C15 H15B . . 108.4 ?
H15A C15 H15B . . 107.5 ?
C17 C16 C21 . . 114.3(4) ?
C17 C16 C15 . . 121.9(4) ?
C21 C16 C15 . . 123.8(4) ?
F3 C17 C18 . . 118.3(4) ?
F3 C17 C16 . . 117.0(4) ?
C18 C17 C16 . . 124.7(4) ?
C18 C17 H17 . . 117.7 ?
C16 C17 H17 . . 117.7 ?
C19 C18 C17 . . 118.5(5) ?
C19 C18 H18 . . 120.7 ?
C17 C18 H18 . . 120.7 ?
C20 C19 C18 . . 119.5(5) ?
C20 C19 H19 . . 120.2 ?
C18 C19 H19 . . 120.2 ?
C19 C20 C21 . . 120.5(5) ?
C19 C20 H20 . . 119.7 ?
C21 C20 H20 . . 119.7 ?
F3' C21 C20 . . 116.7(12) ?
F3' C21 C16 . . 120.2(11) ?
C20 C21 C16 . . 122.5(4) ?
C20 C21 H21 . . 118.8 ?
C16 C21 H21 . . 118.8 ?
C23 C22 Sn2 . . 116.3(3) ?
C23 C22 H22A . . 108.2 ?
Sn2 C22 H22A . . 108.2 ?
C23 C22 H22B . . 108.2 ?
Sn2 C22 H22B . . 108.2 ?
H22A C22 H22B . . 107.4 ?
C24 C23 C28 . . 115.9(4) ?
C24 C23 C22 . . 121.6(4) ?
C28 C23 C22 . . 122.5(4) ?
F4 C24 C23 . . 116.0(4) ?
F4 C24 C25 . . 119.7(5) ?
C23 C24 C25 . . 124.3(5) ?
C23 C24 H24 . . 117.9 ?
C25 C24 H24 . . 117.9 ?
C24 C25 C26 . . 117.9(5) ?
C24 C25 H25 . . 121.0 ?
C26 C25 H25 . . 121.0 ?
C27 C26 C25 . . 120.4(5) ?
C27 C26 H26 . . 119.8 ?
C25 C26 H26 . . 119.8 ?
C26 C27 C28 . . 120.4(5) ?
C26 C27 H27 . . 119.8 ?
C28 C27 H27 . . 119.8 ?
F4' C28 C23 . . 113.9(14) ?
F4' C28 C27 . . 124.2(13) ?
C23 C28 C27 . . 121.0(5) ?
C23 C28 H28 . . 119.5 ?
C27 C28 H28 . . 119.5 ?

loop_
_geom_bond_atom_site_label_1
_geom_bond_atom_site_label_2
_geom_bond_site_symmetry_2
_geom_bond_distance
_geom_bond_publ_flag
Sn1 O1 . 2.023(2) y
Sn1 C8 . 2.135(5) y
Sn1 C1 . 2.146(4) y
Sn1 Cl1 . 2.4071(12) y
Sn1 Cl2 2_666 2.8152(11) y
Sn2 O1 2_666 2.049(2) y
Sn2 C22 . 2.144(4) y
Sn2 C15 . 2.151(4) y
Sn2 O1 . 2.162(2) y
Sn2 Cl2 . 2.5713(11) y
Cl2 Sn1 2_666 2.8152(11) ?
F1 C3 . 1.295(8) ?
F2 C10 . 1.367(7) ?
F3 C17 . 1.361(5) ?
F4 C24 . 1.356(5) ?
F1' C7 . 1.160(13) ?
F2' C14 . 1.327(16) ?
F3' C21 . 1.282(14) ?
F4' C28 . 1.30(3) ?
O1 Sn2 2_666 2.049(2) ?
O2 O2' . 0.964(13) ?
O2 H1 . 0.8687 ?
O2 H2 . 0.8684 ?
O2' H1 . 0.7581 ?
O2' H2 . 0.8223 ?
C1 C2 . 1.485(7) ?
C1 H1A . 0.9700 ?
C1 H1B . 0.9700 ?
C2 C3 . 1.380(8) ?
C2 C7 . 1.391(8) ?
C3 C4 . 1.384(9) ?
C3 H3 . 0.9300 ?
C4 C5 . 1.360(10) ?
C4 H4 . 0.9300 ?
C5 C6 . 1.368(10) ?
C5 H5 . 0.9300 ?
C6 C7 . 1.396(8) ?
C6 H6 . 0.9300 ?
C7 H7 . 0.9300 ?
C8 C9 . 1.486(6) ?
C8 H8A . 0.9700 ?
C8 H8B . 0.9700 ?
C9 C10 . 1.357(7) ?
C9 C14 . 1.392(7) ?
C10 C11 . 1.399(9) ?
C10 H10 . 0.9300 ?
C11 C12 . 1.374(11) ?
C11 H11 . 0.9300 ?
C12 C13 . 1.311(11) ?
C12 H12 . 0.9300 ?
C13 C14 . 1.382(9) ?
C13 H13 . 0.9300 ?
C14 H14 . 0.9300 ?
C15 C16 . 1.485(6) ?
C15 H15A . 0.9700 ?
C15 H15B . 0.9700 ?
C16 C17 . 1.384(6) ?
C16 C21 . 1.389(6) ?
C17 C18 . 1.376(7) ?
C17 H17 . 0.9300 ?
C18 C19 . 1.371(7) ?
C18 H18 . 0.9300 ?
C19 C20 . 1.366(7) ?
C19 H19 . 0.9300 ?
C20 C21 . 1.380(6) ?
C20 H20 . 0.9300 ?
C21 H21 . 0.9300 ?
C22 C23 . 1.487(6) ?
C22 H22A . 0.9700 ?
C22 H22B . 0.9700 ?
C23 C24 . 1.367(6) ?
C23 C28 . 1.391(6) ?
C24 C25 . 1.378(7) ?
C24 H24 . 0.9300 ?
C25 C26 . 1.378(8) ?
C25 H25 . 0.9300 ?
C26 C27 . 1.351(8) ?
C26 H26 . 0.9300 ?
C27 C28 . 1.395(7) ?
C27 H27 . 0.9300 ?
C28 H28 . 0.9300 ?
